data_7002367
loop_
_publ_author_name
'Amoroso, Angelo J.'
'Edwards, Peter G.'
'Howard, Sian T.'
'Kariuki, Benson M.'
'Knight, James C.'
'Ooi, Liling'
'Malik, K. M. Abdul'
'Stratford, Lisa'
'Al-Sudani, A.-R. H.'

_publ_section_title
;
 The synthesis and coordination chemistry of a tris-8-aminoquinoline
 tripodal ligand
;
_journal_coden_ASTM DTARAF
_journal_issue 39
_journal_name_full 'Dalton Transactions'
_journal_page_first 8356
_journal_page_last 8362
_journal_paper_doi 10.1039/b909122j
_journal_year 2009
_chemical_formula_moiety 'C33 H33 Cl2 N7 O8 Zn, 2(Cl O4), 0.38(H2 O)'
_chemical_formula_sum 'C33 H33.37 Cl2 N7 O8.19 Zn'
_chemical_formula_weight 795.27
_space_group_IT_number 2
_symmetry_cell_setting triclinic
_symmetry_space_group_name_Hall '-P 1'
_symmetry_space_group_name_H-M 'P -1'
_atom_sites_solution_hydrogens geom
_atom_sites_solution_primary direct
_atom_sites_solution_secondary difmap
_audit_creation_method SHELXL-97
_cell_angle_alpha 72.839(1)
_cell_angle_beta 80.933(1)
_cell_angle_gamma 84.137(2)
_cell_formula_units_Z 4
_cell_length_a 11.0950(2)
_cell_length_b 17.5230(4)
_cell_length_c 18.0930(5)
_cell_measurement_reflns_used 6837
_cell_measurement_temperature 150(2)
_cell_measurement_theta_max 25.0
_cell_measurement_theta_min 2.98
_cell_volume 3313.22(13)
_computing_structure_refinement 'SHELXL-97 (Sheldrick, 1997)'
_diffrn_ambient_temperature 150(2)
_diffrn_measured_fraction_theta_full 0.997
_diffrn_measured_fraction_theta_max 0.997
_diffrn_measurement_device_type 'Bruker Nonius kappa CCD area detector'
_diffrn_measurement_method 'phi & omega scan to fill Ewald sphere'
_diffrn_radiation_monochromator graphite
_diffrn_radiation_source 'fine-focus sealed tube'
_diffrn_radiation_type MoK\a
_diffrn_radiation_wavelength 0.71073
_diffrn_reflns_av_R_equivalents 0.1425
_diffrn_reflns_av_sigmaI/netI 0.1255
_diffrn_reflns_limit_h_max 13
_diffrn_reflns_limit_h_min -13
_diffrn_reflns_limit_k_max 20
_diffrn_reflns_limit_k_min -20
_diffrn_reflns_limit_l_max 21
_diffrn_reflns_limit_l_min -21
_diffrn_reflns_number 49656
_diffrn_reflns_theta_full 25.00
_diffrn_reflns_theta_max 25.00
_diffrn_reflns_theta_min 2.98
_exptl_absorpt_coefficient_mu 0.968
_exptl_absorpt_correction_T_max 0.9094
_exptl_absorpt_correction_T_min 0.8450
_exptl_absorpt_correction_type multi-scan
_exptl_absorpt_process_details 'SORTAV (Blessing, 1995)'
_exptl_crystal_colour colorless
_exptl_crystal_density_diffrn 1.594
_exptl_crystal_density_method 'not measured'
_exptl_crystal_description bloc
_exptl_crystal_F_000 1639
_exptl_crystal_size_max 0.18
_exptl_crystal_size_mid 0.12
_exptl_crystal_size_min 0.10
_refine_diff_density_max 1.056
_refine_diff_density_min -0.874
_refine_diff_density_rms 0.090
_refine_ls_extinction_method none
_refine_ls_goodness_of_fit_ref 1.043
_refine_ls_hydrogen_treatment constr
_refine_ls_matrix_type full
_refine_ls_number_parameters 1001
_refine_ls_number_reflns 11630
_refine_ls_number_restraints 216
_refine_ls_restrained_S_all 1.085
_refine_ls_R_factor_all 0.1303
_refine_ls_R_factor_gt 0.0736
_refine_ls_shift/su_max 0.003
_refine_ls_shift/su_mean 0.000
_refine_ls_structure_factor_coef Fsqd
_refine_ls_weighting_details 'calc w=1/[\s^2^(Fo^2^)+(0.1020P)^2^+0.0000P] where P=(Fo^2^+2Fc^2^)/3'
_refine_ls_weighting_scheme calc
_refine_ls_wR_factor_gt 0.1860
_refine_ls_wR_factor_ref 0.2090
_reflns_number_gt 6837
_reflns_number_total 11630
_reflns_threshold_expression >2sigma(I)
_cod_data_source_file B909122J.txt
_cod_data_source_block s92
_cod_depositor_comments
;
The following automatic conversions were performed:
'_symmetry_cell_setting' value 'Triclinic' changed to 'triclinic'
according to '/home/saulius/struct/CIF-dictionaries/cif_core.dic'
dictionary named 'cif_core.dic' version 2.4.1 from 2010-06-29.

Automatic conversion script
Id: cif_fix_enum 1527 2010-12-29 10:47:43Z saulius 
;
_cod_original_sg_symbol_H-M P-1
_cod_database_code 7002367

loop_
_symmetry_equiv_pos_as_xyz
'x, y, z'
'-x, -y, -z'

loop_
_atom_site_label
_atom_site_type_symbol
_atom_site_fract_x
_atom_site_fract_y
_atom_site_fract_z
_atom_site_U_iso_or_equiv
_atom_site_adp_type
_atom_site_occupancy
_atom_site_symmetry_multiplicity
_atom_site_calc_flag
_atom_site_refinement_flags
_atom_site_disorder_assembly
_atom_site_disorder_group
C1 C 0.8803(7) 0.3741(6) 0.4078(5) 0.063(2) Uani 1 1 d . . .
H1 H 0.8140 0.3494 0.3987 0.075 Uiso 1 1 calc R . .
C2 C 0.9411(7) 0.3342(5) 0.4715(5) 0.065(2) Uani 1 1 d . . .
H2 H 0.9135 0.2850 0.5060 0.078 Uiso 1 1 calc R . .
C3 C 1.0396(8) 0.3660(7) 0.4838(5) 0.081(3) Uani 1 1 d . . .
H3 H 1.0836 0.3384 0.5259 0.097 Uiso 1 1 calc R . .
C4 C 1.0761(7) 0.4396(7) 0.4344(5) 0.072(3) Uani 1 1 d . . .
C5 C 1.1814(8) 0.4784(9) 0.4400(7) 0.099(4) Uani 1 1 d . . .
H5 H 1.2334 0.4515 0.4779 0.118 Uiso 1 1 calc R . .
C6 C 1.2082(9) 0.5514(10) 0.3930(8) 0.116(5) Uani 1 1 d . . .
H6 H 1.2780 0.5750 0.3991 0.139 Uiso 1 1 calc R . .
C7 C 1.1358(7) 0.5940(8) 0.3352(7) 0.100(4) Uani 1 1 d . . .
H7 H 1.1549 0.6465 0.3044 0.120 Uiso 1 1 calc R . .
C8 C 1.0345(7) 0.5585(6) 0.3231(6) 0.073(3) Uani 1 1 d . . .
C9 C 1.0058(6) 0.4800(6) 0.3728(5) 0.062(2) Uani 1 1 d . . .
C10 C 0.8771(7) 0.6610(5) 0.2866(7) 0.091(3) Uani 1 1 d . . .
H10A H 0.8534 0.7009 0.2389 0.109 Uiso 1 1 calc R . .
H10B H 0.9199 0.6887 0.3144 0.109 Uiso 1 1 calc R . .
C11 C 0.7634(7) 0.6260(5) 0.3386(6) 0.075(3) Uani 1 1 d . . .
H11A H 0.7867 0.5868 0.3868 0.090 Uiso 1 1 calc R . .
H11B H 0.7096 0.6692 0.3537 0.090 Uiso 1 1 calc R . .
C12 C 0.6045(6) 0.5332(5) 0.3518(5) 0.059(2) Uani 1 1 d . . .
H12A H 0.5366 0.5668 0.3709 0.071 Uiso 1 1 calc R . .
H12B H 0.6429 0.4997 0.3973 0.071 Uiso 1 1 calc R . .
C13 C 0.5535(6) 0.4794(4) 0.3138(4) 0.0466(17) Uani 1 1 d . . .
H13A H 0.4929 0.4452 0.3518 0.056 Uiso 1 1 calc R . .
H13B H 0.5124 0.5122 0.2691 0.056 Uiso 1 1 calc R . .
C14 C 0.6420(5) 0.3913(3) 0.2283(3) 0.0333(14) Uani 1 1 d . . .
C15 C 0.5719(5) 0.4232(4) 0.1687(4) 0.0413(16) Uani 1 1 d . . .
H15 H 0.5194 0.4697 0.1683 0.050 Uiso 1 1 calc R . .
C16 C 0.5782(6) 0.3868(4) 0.1087(4) 0.0445(17) Uani 1 1 d . . .
H16 H 0.5335 0.4113 0.0662 0.053 Uiso 1 1 calc R . .
C17 C 0.6465(6) 0.3174(4) 0.1093(4) 0.0431(16) Uani 1 1 d . . .
H17 H 0.6496 0.2945 0.0675 0.052 Uiso 1 1 calc R . .
C18 C 0.7115(5) 0.2803(4) 0.1714(4) 0.0371(15) Uani 1 1 d . . .
C19 C 0.7811(6) 0.2072(4) 0.1784(4) 0.0465(17) Uani 1 1 d . . .
H19 H 0.7860 0.1808 0.1390 0.056 Uiso 1 1 calc R . .
C20 C 0.8411(6) 0.1743(4) 0.2414(4) 0.0470(17) Uani 1 1 d . . .
H20 H 0.8871 0.1246 0.2469 0.056 Uiso 1 1 calc R . .
C21 C 0.8338(5) 0.2156(4) 0.2988(4) 0.0394(15) Uani 1 1 d . . .
H21 H 0.8761 0.1918 0.3425 0.047 Uiso 1 1 calc R . .
C22 C 0.7106(5) 0.3167(3) 0.2320(3) 0.0315(14) Uani 1 1 d . . .
C23 C 0.6406(7) 0.6465(4) 0.2328(5) 0.068(2) Uani 1 1 d . . .
H23A H 0.6782 0.6981 0.2223 0.081 Uiso 1 1 calc R . .
H23B H 0.5522 0.6546 0.2502 0.081 Uiso 1 1 calc R . .
C24 C 0.6566(6) 0.6217(4) 0.1565(5) 0.058(2) Uani 1 1 d . . .
H24A H 0.6011 0.5790 0.1621 0.070 Uiso 1 1 calc R . .
H24B H 0.6354 0.6682 0.1129 0.070 Uiso 1 1 calc R . .
C25 C 0.8045(6) 0.5466(4) 0.0838(4) 0.0434(17) Uani 1 1 d . . .
C26 C 0.7565(6) 0.5685(4) 0.0153(5) 0.056(2) Uani 1 1 d . . .
H26 H 0.7071 0.6169 0.0023 0.067 Uiso 1 1 calc R . .
C27 C 0.7784(6) 0.5215(5) -0.0364(4) 0.053(2) Uani 1 1 d . . .
H27 H 0.7425 0.5378 -0.0834 0.064 Uiso 1 1 calc R . .
C28 C 0.8497(6) 0.4533(4) -0.0203(4) 0.0474(18) Uani 1 1 d . . .
H28 H 0.8650 0.4223 -0.0562 0.057 Uiso 1 1 calc R . .
C29 C 0.9024(5) 0.4274(4) 0.0511(4) 0.0379(15) Uani 1 1 d . . .
C30 C 0.9758(5) 0.3567(4) 0.0720(4) 0.0386(15) Uani 1 1 d . . .
H30 H 0.9938 0.3237 0.0380 0.046 Uiso 1 1 calc R . .
C31 C 1.0217(5) 0.3351(4) 0.1418(4) 0.0359(14) Uani 1 1 d . . .
H31 H 1.0740 0.2883 0.1561 0.043 Uiso 1 1 calc R . .
C32 C 0.9893(5) 0.3842(4) 0.1917(3) 0.0359(14) Uani 1 1 d . . .
H32 H 1.0196 0.3685 0.2406 0.043 Uiso 1 1 calc R . .
C33 C 0.8771(5) 0.4746(3) 0.1040(4) 0.0341(14) Uani 1 1 d . . .
C34 C 0.4681(6) 0.1338(4) 0.0905(4) 0.0468(17) Uani 1 1 d . . .
H34 H 0.3856 0.1508 0.1041 0.056 Uiso 1 1 calc R . .
C35 C 0.5342(6) 0.1802(4) 0.0217(4) 0.0480(17) Uani 1 1 d . . .
H35 H 0.4954 0.2252 -0.0116 0.058 Uiso 1 1 calc R . .
C36 C 0.6537(6) 0.1598(5) 0.0038(4) 0.0516(18) Uani 1 1 d . . .
H36 H 0.7002 0.1915 -0.0415 0.062 Uiso 1 1 calc R . .
C37 C 0.7078(6) 0.0934(4) 0.0511(4) 0.0448(17) Uani 1 1 d . . .
C38 C 0.8329(7) 0.0700(6) 0.0383(5) 0.063(2) Uani 1 1 d . . .
H38 H 0.8840 0.1016 -0.0045 0.076 Uiso 1 1 calc R . .
C39 C 0.8801(7) 0.0043(6) 0.0853(5) 0.065(2) Uani 1 1 d . . .
H39 H 0.9650 -0.0094 0.0756 0.078 Uiso 1 1 calc R . .
C40 C 0.8093(7) -0.0453(6) 0.1483(5) 0.069(2) Uani 1 1 d . . .
H40 H 0.8452 -0.0926 0.1803 0.083 Uiso 1 1 calc R . .
C41 C 0.6854(6) -0.0244(5) 0.1637(4) 0.0547(19) Uani 1 1 d . . .
C42 C 0.6345(6) 0.0456(4) 0.1169(4) 0.0430(16) Uani 1 1 d . . .
C43 C 0.5675(8) -0.1442(5) 0.2086(5) 0.074(2) Uani 1 1 d . . .
H43A H 0.5505 -0.1881 0.2572 0.088 Uiso 1 1 calc R . .
H43B H 0.6357 -0.1632 0.1749 0.088 Uiso 1 1 calc R . .
C44 C 0.4538(8) -0.1243(5) 0.1667(5) 0.070(2) Uani 1 1 d . . .
H44A H 0.4723 -0.0835 0.1159 0.084 Uiso 1 1 calc R . .
H44B H 0.4309 -0.1730 0.1563 0.084 Uiso 1 1 calc R . .
C45 C 0.2534(8) -0.0497(5) 0.1684(5) 0.064(2) Uani 1 1 d . . .
H45A H 0.2085 -0.0884 0.1543 0.077 Uiso 1 1 calc R . .
H45B H 0.2918 -0.0132 0.1194 0.077 Uiso 1 1 calc R . .
C46 C 0.1635(6) -0.0016(4) 0.2120(4) 0.0518(18) Uani 1 1 d . . .
H46A H 0.1002 0.0268 0.1792 0.062 Uiso 1 1 calc R . .
H46B H 0.1227 -0.0376 0.2605 0.062 Uiso 1 1 calc R . .
C47 C 0.1781(5) 0.0936(3) 0.2898(4) 0.0358(14) Uani 1 1 d . . .
C48 C 0.0998(5) 0.0584(4) 0.3556(4) 0.0418(16) Uani 1 1 d . . .
H48 H 0.0673 0.0088 0.3603 0.050 Uiso 1 1 calc R . .
C49 C 0.0679(5) 0.0947(4) 0.4154(4) 0.0409(15) Uani 1 1 d . . .
H49 H 0.0188 0.0673 0.4617 0.049 Uiso 1 1 calc R . .
C50 C 0.1047(5) 0.1682(4) 0.4096(4) 0.0418(16) Uani 1 1 d . . .
H50 H 0.0816 0.1915 0.4514 0.050 Uiso 1 1 calc R . .
C51 C 0.1783(5) 0.2099(3) 0.3404(4) 0.0358(14) Uani 1 1 d . . .
C52 C 0.2182(6) 0.2874(4) 0.3277(4) 0.0447(16) Uani 1 1 d . . .
H52 H 0.1973 0.3146 0.3667 0.054 Uiso 1 1 calc R . .
C53 C 0.2871(6) 0.3228(4) 0.2589(4) 0.0487(18) Uani 1 1 d . . .
H53 H 0.3143 0.3749 0.2491 0.058 Uiso 1 1 calc R . .
C54 C 0.3166(5) 0.2812(4) 0.2037(4) 0.0435(16) Uani 1 1 d . . .
H54 H 0.3640 0.3071 0.1560 0.052 Uiso 1 1 calc R . .
C55 C 0.2138(5) 0.1729(3) 0.2807(4) 0.0348(14) Uani 1 1 d . . .
C56 C 0.3004(7) -0.1582(4) 0.2831(4) 0.059(2) Uani 1 1 d . . .
H56A H 0.3595 -0.2053 0.2897 0.070 Uiso 1 1 calc R . .
H56B H 0.2234 -0.1743 0.2724 0.070 Uiso 1 1 calc R . .
C57 C 0.2750(7) -0.1353(4) 0.3598(4) 0.0518(18) Uani 1 1 d . . .
H57A H 0.2000 -0.0995 0.3601 0.062 Uiso 1 1 calc R . .
H57B H 0.2624 -0.1839 0.4044 0.062 Uiso 1 1 calc R . .
C58 C 0.3575(5) -0.0495(3) 0.4249(3) 0.0351(14) Uani 1 1 d . . .
C59 C 0.2969(6) -0.0779(4) 0.4975(4) 0.0413(15) Uani 1 1 d . . .
H59 H 0.2668 -0.1299 0.5130 0.050 Uiso 1 1 calc R . .
C60 C 0.2779(5) -0.0312(4) 0.5505(4) 0.0377(15) Uani 1 1 d . . .
H60 H 0.2321 -0.0511 0.6005 0.045 Uiso 1 1 calc R . .
C61 C 0.3248(5) 0.0423(4) 0.5303(3) 0.0388(15) Uani 1 1 d . . .
H61 H 0.3141 0.0726 0.5668 0.047 Uiso 1 1 calc R . .
C62 C 0.3891(5) 0.0733(3) 0.4551(3) 0.0332(14) Uani 1 1 d . . .
C63 C 0.4389(5) 0.1490(3) 0.4297(3) 0.0346(14) Uani 1 1 d . . .
H63 H 0.4307 0.1816 0.4641 0.041 Uiso 1 1 calc R . .
C64 C 0.4986(5) 0.1753(4) 0.3560(4) 0.0397(15) Uani 1 1 d . . .
H64 H 0.5357 0.2251 0.3395 0.048 Uiso 1 1 calc R . .
C65 C 0.5049(5) 0.1288(4) 0.3048(4) 0.0356(14) Uani 1 1 d . . .
H65 H 0.5435 0.1492 0.2528 0.043 Uiso 1 1 calc R . .
C66 C 0.4039(5) 0.0272(3) 0.4012(3) 0.0318(13) Uani 1 1 d . . .
N1 N 0.9101(5) 0.4448(4) 0.3592(4) 0.0558(16) Uani 1 1 d . . .
N2 N 0.9611(6) 0.5972(4) 0.2644(5) 0.071(2) Uani 1 1 d . . .
H2n H 1.0097 0.6185 0.2173 0.085 Uiso 1 1 calc R . .
N3 N 0.6967(5) 0.5860(4) 0.2968(4) 0.0615(17) Uani 1 1 d . . .
N4 N 0.6571(4) 0.4288(3) 0.2863(3) 0.0384(12) Uani 1 1 d . . .
H4 H 0.6727 0.3873 0.3302 0.046 Uiso 1 1 calc R . .
N5 N 0.7729(4) 0.2839(3) 0.2956(3) 0.0369(12) Uani 1 1 d . . .
N6 N 0.7856(5) 0.5925(3) 0.1394(4) 0.0533(16) Uani 1 1 d . . .
H6n H 0.8350 0.6358 0.1214 0.064 Uiso 1 1 calc R . .
N7 N 0.9189(4) 0.4513(3) 0.1744(3) 0.0324(11) Uani 1 1 d . . .
N8 N 0.5139(4) 0.0681(3) 0.1370(3) 0.0419(13) Uani 1 1 d . . .
N9 N 0.6045(5) -0.0750(4) 0.2279(3) 0.0578(16) Uani 1 1 d . . .
H9 H 0.6429 -0.0924 0.2726 0.069 Uiso 1 1 calc R . .
N10 N 0.3495(6) -0.0935(3) 0.2147(3) 0.0537(15) Uani 1 1 d . . .
N11 N 0.2318(4) 0.0569(3) 0.2312(3) 0.0426(13) Uani 1 1 d . . .
H11 H 0.2438 0.0986 0.1855 0.051 Uiso 1 1 calc R . .
N12 N 0.2842(4) 0.2088(3) 0.2119(3) 0.0383(12) Uani 1 1 d . . .
N13 N 0.3811(5) -0.0938(3) 0.3673(3) 0.0429(13) Uani 1 1 d . . .
H13 H 0.4460 -0.1313 0.3794 0.051 Uiso 1 1 calc R . .
N14 N 0.4594(4) 0.0572(3) 0.3257(3) 0.0328(11) Uani 1 1 d . . .
Zn1 Zn 0.83870(7) 0.51379(5) 0.25145(5) 0.0481(3) Uani 1 1 d . . .
Zn2 Zn 0.43393(7) -0.00748(4) 0.25096(4) 0.0412(2) Uani 1 1 d . . .
Cl1 Cl 0.31431(15) 0.62893(11) 0.14894(10) 0.0564(5) Uani 1 1 d D . .
O1 O 0.1885(5) 0.6538(5) 0.1342(5) 0.062(2) Uani 0.631(4) 1 d PDU A .
O2 O 0.3891(12) 0.6386(9) 0.0749(6) 0.082(4) Uani 0.631(4) 1 d PDU A .
O3 O 0.3135(8) 0.5460(3) 0.1932(5) 0.061(2) Uani 0.631(4) 1 d PDU A .
O4 O 0.3541(11) 0.6785(6) 0.1888(7) 0.073(3) Uani 0.631(4) 1 d PDU A .
O1A O 0.2308(12) 0.6965(6) 0.1235(10) 0.096(4) Uani 0.369(4) 1 d PDU A 2
O2A O 0.4015(16) 0.6186(12) 0.0848(8) 0.083(6) Uani 0.369(4) 1 d PDU A 2
O3A O 0.2482(12) 0.5580(6) 0.1841(9) 0.068(4) Uani 0.369(4) 1 d PDU A 2
O4A O 0.3771(17) 0.6436(9) 0.2073(9) 0.071(4) Uani 0.369(4) 1 d PDU A 2
Cl2 Cl 0.46812(15) -0.31337(10) 0.47744(10) 0.0487(4) Uani 1 1 d D . .
O5 O 0.3959(5) -0.2853(3) 0.5370(3) 0.0835(19) Uani 1 1 d D . .
O6 O 0.5272(6) -0.2471(3) 0.4210(3) 0.098(2) Uani 1 1 d D . .
O7 O 0.5624(6) -0.3702(5) 0.5030(4) 0.146(4) Uani 1 1 d D . .
O8 O 0.3891(6) -0.3373(6) 0.4358(6) 0.167(4) Uani 1 1 d DU . .
Cl3 Cl 0.91050(16) -0.14226(12) 0.34200(11) 0.0592(5) Uani 1 1 d D . .
O9 O 0.8832(6) -0.0577(3) 0.3218(4) 0.114(3) Uani 1 1 d D . .
O10 O 0.9875(4) -0.1606(3) 0.2769(3) 0.0671(15) Uani 1 1 d D . .
O11 O 0.7964(5) -0.1764(4) 0.3554(5) 0.122(3) Uani 1 1 d D . .
O12 O 0.9740(7) -0.1588(8) 0.4066(4) 0.189(5) Uani 1 1 d DU . .
Cl4 Cl 0.18263(18) 0.18008(15) -0.00606(12) 0.0722(6) Uani 1 1 d D . .
O13 O 0.2234(9) 0.2400(5) 0.0242(6) 0.092(2) Uani 0.631(4) 1 d PDU A .
O14 O 0.2904(7) 0.1712(8) -0.0564(6) 0.112(3) Uani 0.631(4) 1 d PDU A .
O15 O 0.1121(9) 0.2340(6) -0.0645(6) 0.112(3) Uani 0.631(4) 1 d PDU A .
O16 O 0.0992(10) 0.1282(7) 0.0433(7) 0.130(3) Uani 0.631(4) 1 d PDU A .
O13A O 0.2403(13) 0.2440(7) -0.0621(7) 0.114(3) Uani 0.369(4) 1 d PDU A 2
O14A O 0.2674(9) 0.1072(5) -0.0006(8) 0.076(3) Uani 0.369(4) 1 d PDU A 2
O15A O 0.0735(9) 0.1595(8) -0.0274(9) 0.117(3) Uani 0.369(4) 1 d PDU A 2
O16A O 0.1602(14) 0.1892(9) 0.0710(5) 0.114(3) Uani 0.369(4) 1 d PDU A 2
O17 O -0.0033(12) 0.3044(8) -0.1194(8) 0.069(4) Uani 0.369(4) 1 d P A 2

loop_
_atom_site_aniso_label
_atom_site_aniso_U_11
_atom_site_aniso_U_22
_atom_site_aniso_U_33
_atom_site_aniso_U_23
_atom_site_aniso_U_13
_atom_site_aniso_U_12
C1 0.048(4) 0.085(6) 0.074(6) -0.052(5) -0.017(4) 0.015(4)
C2 0.064(5) 0.088(6) 0.059(5) -0.047(5) -0.028(4) 0.030(4)
C3 0.066(6) 0.132(9) 0.065(6) -0.071(6) -0.024(5) 0.048(6)
C4 0.040(4) 0.136(9) 0.067(6) -0.078(6) -0.010(4) 0.019(5)
C5 0.042(5) 0.196(13) 0.101(8) -0.114(9) -0.013(5) 0.015(7)
C6 0.044(5) 0.229(16) 0.129(11) -0.138(11) 0.007(7) -0.027(8)
C7 0.043(5) 0.174(11) 0.130(9) -0.121(9) 0.019(6) -0.031(6)
C8 0.053(5) 0.109(8) 0.085(6) -0.075(6) 0.011(5) -0.016(5)
C9 0.038(4) 0.102(7) 0.068(5) -0.066(5) -0.001(4) 0.005(4)
C10 0.070(5) 0.082(7) 0.156(10) -0.092(7) 0.000(6) -0.017(5)
C11 0.056(5) 0.076(6) 0.120(8) -0.078(6) 0.004(5) 0.000(4)
C12 0.051(4) 0.063(5) 0.073(5) -0.043(4) 0.002(4) 0.006(4)
C13 0.041(3) 0.045(4) 0.056(4) -0.023(3) 0.002(3) 0.003(3)
C14 0.030(3) 0.033(3) 0.037(3) -0.010(3) -0.001(3) -0.011(3)
C15 0.035(3) 0.038(4) 0.045(4) -0.001(3) -0.005(3) -0.008(3)
C16 0.042(4) 0.050(4) 0.041(4) -0.009(3) -0.005(3) -0.015(3)
C17 0.049(4) 0.044(4) 0.040(4) -0.013(3) -0.003(3) -0.022(3)
C18 0.036(3) 0.039(4) 0.038(4) -0.011(3) -0.001(3) -0.015(3)
C19 0.055(4) 0.038(4) 0.049(4) -0.015(3) 0.000(3) -0.016(3)
C20 0.051(4) 0.027(4) 0.062(5) -0.015(3) 0.005(4) -0.008(3)
C21 0.038(3) 0.036(4) 0.035(4) 0.003(3) -0.004(3) -0.003(3)
C22 0.032(3) 0.027(3) 0.035(3) -0.007(3) 0.000(3) -0.011(3)
C23 0.063(5) 0.028(4) 0.106(7) -0.019(4) -0.006(5) 0.011(4)
C24 0.055(4) 0.026(4) 0.083(6) -0.004(4) -0.002(4) 0.006(3)
C25 0.043(4) 0.030(4) 0.052(4) -0.001(3) -0.003(3) -0.014(3)
C26 0.042(4) 0.044(4) 0.066(5) 0.011(4) -0.014(4) -0.004(3)
C27 0.049(4) 0.059(5) 0.042(4) 0.011(4) -0.015(3) -0.023(4)
C28 0.040(4) 0.058(5) 0.043(4) -0.005(3) -0.006(3) -0.021(4)
C29 0.031(3) 0.044(4) 0.039(4) -0.008(3) -0.004(3) -0.015(3)
C30 0.038(3) 0.043(4) 0.039(4) -0.017(3) 0.003(3) -0.015(3)
C31 0.030(3) 0.033(3) 0.042(4) -0.012(3) 0.002(3) -0.001(3)
C32 0.031(3) 0.044(4) 0.033(3) -0.014(3) -0.002(3) -0.002(3)
C33 0.031(3) 0.030(3) 0.041(4) -0.007(3) -0.004(3) -0.014(3)
C34 0.041(4) 0.052(4) 0.052(4) -0.022(4) -0.012(3) 0.006(3)
C35 0.050(4) 0.055(4) 0.041(4) -0.018(3) -0.005(3) -0.005(3)
C36 0.052(4) 0.067(5) 0.043(4) -0.028(4) 0.001(3) -0.006(4)
C37 0.039(4) 0.071(5) 0.035(4) -0.034(4) -0.001(3) -0.001(4)
C38 0.050(4) 0.098(7) 0.051(5) -0.040(5) -0.009(4) 0.009(4)
C39 0.044(4) 0.112(7) 0.053(5) -0.052(5) -0.005(4) 0.010(5)
C40 0.072(5) 0.102(7) 0.050(5) -0.049(5) -0.035(4) 0.041(5)
C41 0.058(4) 0.076(5) 0.041(4) -0.038(4) -0.009(3) 0.015(4)
C42 0.044(4) 0.057(4) 0.040(4) -0.033(3) -0.015(3) 0.014(3)
C43 0.093(6) 0.044(5) 0.075(6) -0.021(4) 0.001(5) 0.027(4)
C44 0.114(7) 0.050(5) 0.057(5) -0.035(4) -0.008(5) -0.002(5)
C45 0.098(6) 0.049(5) 0.058(5) -0.025(4) -0.029(5) -0.011(4)
C46 0.064(4) 0.045(4) 0.057(4) -0.022(4) -0.025(4) -0.006(4)
C47 0.038(3) 0.032(3) 0.041(4) -0.011(3) -0.014(3) -0.002(3)
C48 0.040(3) 0.033(4) 0.050(4) -0.003(3) -0.013(3) -0.006(3)
C49 0.037(3) 0.042(4) 0.036(4) -0.001(3) -0.004(3) 0.002(3)
C50 0.038(3) 0.046(4) 0.039(4) -0.012(3) -0.004(3) 0.007(3)
C51 0.031(3) 0.032(3) 0.043(4) -0.009(3) -0.011(3) 0.006(3)
C52 0.040(3) 0.039(4) 0.060(4) -0.020(3) -0.014(3) 0.005(3)
C53 0.040(4) 0.033(4) 0.070(5) -0.010(4) -0.006(3) -0.002(3)
C54 0.037(3) 0.035(4) 0.050(4) 0.001(3) -0.007(3) -0.002(3)
C55 0.024(3) 0.030(3) 0.047(4) -0.006(3) -0.008(3) 0.004(3)
C56 0.089(5) 0.033(4) 0.061(5) -0.019(4) -0.016(4) -0.009(4)
C57 0.071(5) 0.029(4) 0.058(4) -0.013(3) -0.010(4) -0.011(3)
C58 0.038(3) 0.029(3) 0.039(4) -0.009(3) -0.011(3) 0.004(3)
C59 0.048(4) 0.035(4) 0.038(4) -0.007(3) -0.003(3) -0.004(3)
C60 0.039(3) 0.035(4) 0.034(3) -0.004(3) -0.002(3) -0.001(3)
C61 0.037(3) 0.050(4) 0.032(3) -0.014(3) -0.011(3) 0.007(3)
C62 0.026(3) 0.034(3) 0.040(4) -0.010(3) -0.010(3) 0.004(3)
C63 0.034(3) 0.035(4) 0.042(4) -0.018(3) -0.010(3) -0.005(3)
C64 0.039(3) 0.040(4) 0.040(4) -0.011(3) -0.001(3) -0.008(3)
C65 0.028(3) 0.039(4) 0.038(4) -0.009(3) -0.003(3) -0.002(3)
C66 0.030(3) 0.035(3) 0.032(3) -0.010(3) -0.007(3) 0.000(3)
N1 0.044(3) 0.076(5) 0.069(4) -0.053(4) -0.016(3) 0.007(3)
N2 0.058(4) 0.076(5) 0.105(6) -0.064(4) -0.005(4) -0.013(4)
N3 0.058(4) 0.049(4) 0.088(5) -0.043(4) 0.002(4) 0.000(3)
N4 0.040(3) 0.030(3) 0.045(3) -0.013(2) -0.004(2) 0.001(2)
N5 0.036(3) 0.031(3) 0.043(3) -0.009(2) -0.002(2) -0.007(2)
N6 0.043(3) 0.033(3) 0.081(4) -0.013(3) -0.007(3) -0.005(3)
N7 0.029(2) 0.032(3) 0.037(3) -0.010(2) -0.002(2) -0.007(2)
N8 0.039(3) 0.052(4) 0.039(3) -0.021(3) -0.006(2) 0.008(3)
N9 0.067(4) 0.057(4) 0.052(4) -0.026(3) -0.012(3) 0.024(3)
N10 0.081(4) 0.039(3) 0.049(4) -0.021(3) -0.018(3) -0.001(3)
N11 0.050(3) 0.036(3) 0.046(3) -0.012(3) -0.014(3) -0.007(3)
N12 0.035(3) 0.036(3) 0.041(3) -0.005(2) -0.007(2) 0.000(2)
N13 0.057(3) 0.032(3) 0.045(3) -0.018(2) -0.010(3) -0.002(3)
N14 0.031(2) 0.036(3) 0.034(3) -0.013(2) -0.006(2) 0.003(2)
Zn1 0.0470(5) 0.0448(5) 0.0642(6) -0.0332(4) -0.0116(4) 0.0030(4)
Zn2 0.0524(5) 0.0356(4) 0.0388(4) -0.0174(3) -0.0068(3) 0.0049(3)
Cl1 0.0502(10) 0.0593(12) 0.0511(11) -0.0024(9) -0.0105(9) 0.0023(9)
O1 0.047(4) 0.053(5) 0.091(5) -0.021(5) -0.022(4) -0.004(4)
O2 0.076(6) 0.081(7) 0.067(6) 0.003(5) 0.011(5) -0.012(5)
O3 0.057(6) 0.052(4) 0.057(4) 0.000(4) 0.002(5) 0.012(4)
O4 0.065(5) 0.068(8) 0.101(7) -0.050(6) -0.008(4) -0.004(6)
O1A 0.075(7) 0.075(7) 0.115(7) 0.005(7) -0.021(6) 0.013(6)
O2A 0.083(9) 0.087(11) 0.066(8) -0.006(8) 0.008(8) -0.014(8)
O3A 0.069(8) 0.063(6) 0.062(6) -0.004(5) -0.004(7) -0.010(6)
O4A 0.061(7) 0.061(9) 0.104(8) -0.049(8) -0.003(6) 0.000(7)
Cl2 0.0529(10) 0.0416(10) 0.0567(11) -0.0241(8) -0.0044(8) -0.0008(8)
O5 0.094(4) 0.081(4) 0.080(4) -0.049(3) 0.035(3) -0.024(3)
O6 0.098(4) 0.072(4) 0.087(4) 0.003(3) 0.034(4) 0.019(3)
O7 0.104(5) 0.178(8) 0.088(5) 0.031(5) 0.005(4) 0.065(5)
O8 0.104(5) 0.216(9) 0.260(10) -0.182(8) -0.028(6) -0.022(6)
Cl3 0.0575(11) 0.0692(13) 0.0517(11) -0.0217(10) 0.0002(9) -0.0057(10)
O9 0.127(6) 0.091(5) 0.134(6) -0.073(5) 0.045(5) -0.027(4)
O10 0.064(3) 0.072(4) 0.070(3) -0.035(3) 0.009(3) -0.005(3)
O11 0.109(5) 0.109(5) 0.162(7) -0.086(5) 0.075(5) -0.070(5)
O12 0.130(6) 0.335(13) 0.058(5) -0.012(6) -0.024(4) 0.073(7)
Cl4 0.0567(11) 0.1195(19) 0.0527(11) -0.0397(12) -0.0064(9) -0.0180(12)
O13 0.091(5) 0.096(5) 0.097(5) -0.028(4) -0.032(4) -0.012(4)
O14 0.097(5) 0.132(6) 0.110(5) -0.042(5) -0.012(5) -0.013(5)
O15 0.119(5) 0.108(5) 0.113(5) -0.010(5) -0.051(5) -0.041(4)
O16 0.118(5) 0.120(6) 0.125(6) 0.010(5) -0.007(5) -0.030(5)
O13A 0.105(5) 0.116(5) 0.117(5) -0.019(5) -0.019(5) -0.019(5)
O14A 0.071(6) 0.104(7) 0.080(7) -0.055(6) -0.027(6) -0.015(6)
O15A 0.109(6) 0.112(6) 0.123(6) -0.004(5) -0.031(5) -0.045(5)
O16A 0.109(6) 0.118(6) 0.105(6) -0.014(5) -0.018(5) -0.007(5)
O17 0.065(9) 0.051(9) 0.074(10) 0.017(7) -0.015(7) -0.017(7)

loop_
_atom_type_symbol
_atom_type_description
_atom_type_scat_dispersion_real
_atom_type_scat_dispersion_imag
_atom_type_scat_source
C C 0.0033 0.0016 'International Tables Vol C Tables 4.2.6.8 and 6.1.1.4'
H H 0.0000 0.0000 'International Tables Vol C Tables 4.2.6.8 and 6.1.1.4'
N N 0.0061 0.0033 'International Tables Vol C Tables 4.2.6.8 and 6.1.1.4'
O O 0.0106 0.0060 'International Tables Vol C Tables 4.2.6.8 and 6.1.1.4'
Cl Cl 0.1484 0.1585 'International Tables Vol C Tables 4.2.6.8 and 6.1.1.4'
Zn Zn 0.2839 1.4301 'International Tables Vol C Tables 4.2.6.8 and 6.1.1.4'

loop_
_geom_angle_atom_site_label_1
_geom_angle_atom_site_label_2
_geom_angle_atom_site_label_3
_geom_angle
_geom_angle_site_symmetry_1
_geom_angle_site_symmetry_3
_geom_angle_publ_flag
N1 C1 C2 123.7(7) . . ?
C3 C2 C1 119.5(9) . . ?
C2 C3 C4 119.5(8) . . ?
C3 C4 C9 118.4(8) . . ?
C3 C4 C5 124.7(10) . . ?
C9 C4 C5 116.9(10) . . ?
C6 C5 C4 121.8(11) . . ?
C5 C6 C7 122.0(10) . . ?
C6 C7 C8 119.8(12) . . ?
N2 C8 C7 122.4(10) . . ?
N2 C8 C9 119.1(7) . . ?
C7 C8 C9 118.5(10) . . ?
N1 C9 C4 120.9(9) . . ?
N1 C9 C8 118.2(8) . . ?
C4 C9 C8 120.8(8) . . ?
N2 C10 C11 110.8(7) . . ?
N3 C11 C10 110.0(7) . . ?
N3 C12 C13 112.1(6) . . ?
N4 C13 C12 108.2(5) . . ?
C15 C14 N4 125.0(6) . . ?
C15 C14 C22 118.9(6) . . ?
N4 C14 C22 116.0(5) . . ?
C14 C15 C16 119.8(6) . . ?
C17 C16 C15 122.1(6) . . ?
C16 C17 C18 119.6(6) . . ?
C17 C18 C19 123.7(6) . . ?
C17 C18 C22 119.9(6) . . ?
C19 C18 C22 116.4(6) . . ?
C20 C19 C18 120.3(6) . . ?
C19 C20 C21 118.7(6) . . ?
N5 C21 C20 124.4(6) . . ?
N5 C22 C18 123.5(5) . . ?
N5 C22 C14 117.2(5) . . ?
C18 C22 C14 119.4(5) . . ?
N3 C23 C24 112.8(6) . . ?
N6 C24 C23 109.3(6) . . ?
C26 C25 C33 119.8(7) . . ?
C26 C25 N6 124.1(7) . . ?
C33 C25 N6 116.1(6) . . ?
C25 C26 C27 121.5(7) . . ?
C28 C27 C26 120.7(7) . . ?
C27 C28 C29 120.1(7) . . ?
C30 C29 C33 118.1(6) . . ?
C30 C29 C28 123.1(6) . . ?
C33 C29 C28 118.7(6) . . ?
C31 C30 C29 119.9(6) . . ?
C30 C31 C32 118.2(6) . . ?
N7 C32 C31 123.8(6) . . ?
N7 C33 C25 119.2(6) . . ?
N7 C33 C29 121.6(6) . . ?
C25 C33 C29 119.2(6) . . ?
N8 C34 C35 123.8(6) . . ?
C36 C35 C34 119.0(7) . . ?
C35 C36 C37 119.9(6) . . ?
C36 C37 C38 123.4(7) . . ?
C36 C37 C42 118.6(6) . . ?
C38 C37 C42 118.0(7) . . ?
C39 C38 C37 120.9(7) . . ?
C38 C39 C40 122.3(7) . . ?
C41 C40 C39 119.0(8) . . ?
C42 C41 C40 119.9(7) . . ?
C42 C41 N9 118.2(6) . . ?
C40 C41 N9 121.9(7) . . ?
N8 C42 C41 118.6(6) . . ?
N8 C42 C37 121.5(6) . . ?
C41 C42 C37 119.9(6) . . ?
N9 C43 C44 112.4(6) . . ?
N10 C44 C43 110.8(6) . . ?
N10 C45 C46 112.3(6) . . ?
N11 C46 C45 108.4(6) . . ?
C48 C47 N11 125.6(5) . . ?
C48 C47 C55 117.9(6) . . ?
N11 C47 C55 116.4(5) . . ?
C47 C48 C49 120.7(6) . . ?
C50 C49 C48 122.2(6) . . ?
C49 C50 C51 119.4(6) . . ?
C55 C51 C52 117.3(5) . . ?
C55 C51 C50 118.9(5) . . ?
C52 C51 C50 123.8(6) . . ?
C53 C52 C51 119.3(6) . . ?
C52 C53 C54 118.7(6) . . ?
N12 C54 C53 125.2(6) . . ?
N12 C55 C51 122.8(5) . . ?
N12 C55 C47 116.6(6) . . ?
C51 C55 C47 120.6(5) . . ?
N10 C56 C57 114.2(5) . . ?
N13 C57 C56 109.0(6) . . ?
C59 C58 C66 120.3(6) . . ?
C59 C58 N13 124.1(5) . . ?
C66 C58 N13 115.6(5) . . ?
C58 C59 C60 120.8(6) . . ?
C61 C60 C59 120.4(5) . . ?
C60 C61 C62 120.0(6) . . ?
C63 C62 C61 123.2(6) . . ?
C63 C62 C66 117.6(5) . . ?
C61 C62 C66 119.2(5) . . ?
C64 C63 C62 119.9(6) . . ?
C63 C64 C65 119.7(5) . . ?
N14 C65 C64 122.8(5) . . ?
N14 C66 C58 119.6(5) . . ?
N14 C66 C62 121.1(5) . . ?
C58 C66 C62 119.2(5) . . ?
C1 N1 C9 117.8(7) . . ?
C1 N1 Zn1 130.1(5) . . ?
C9 N1 Zn1 111.9(6) . . ?
C8 N2 C10 111.5(7) . . ?
C8 N2 Zn1 110.2(5) . . ?
C10 N2 Zn1 104.0(4) . . ?
C11 N3 C23 110.4(6) . . ?
C11 N3 C12 111.2(6) . . ?
C23 N3 C12 112.0(6) . . ?
C11 N3 Zn1 102.5(4) . . ?
C23 N3 Zn1 111.3(5) . . ?
C12 N3 Zn1 109.1(4) . . ?
C14 N4 C13 119.3(5) . . ?
C14 N4 Zn1 114.1(3) . . ?
C13 N4 Zn1 105.0(3) . . ?
C21 N5 C22 116.7(5) . . ?
C25 N6 C24 114.4(6) . . ?
C25 N6 Zn1 107.9(4) . . ?
C24 N6 Zn1 106.5(4) . . ?
C32 N7 C33 118.3(5) . . ?
C32 N7 Zn1 125.9(4) . . ?
C33 N7 Zn1 114.7(4) . . ?
C34 N8 C42 117.0(6) . . ?
C34 N8 Zn2 130.0(4) . . ?
C42 N8 Zn2 112.7(4) . . ?
C43 N9 C41 112.7(6) . . ?
C43 N9 Zn2 104.7(5) . . ?
C41 N9 Zn2 109.8(4) . . ?
C45 N10 C56 112.1(6) . . ?
C45 N10 C44 112.5(6) . . ?
C56 N10 C44 111.4(6) . . ?
C45 N10 Zn2 107.3(4) . . ?
C56 N10 Zn2 111.0(4) . . ?
C44 N10 Zn2 102.1(4) . . ?
C47 N11 C46 119.7(5) . . ?
C47 N11 Zn2 114.1(4) . . ?
C46 N11 Zn2 105.6(4) . . ?
C54 N12 C55 116.6(6) . . ?
C58 N13 C57 115.0(5) . . ?
C58 N13 Zn2 108.0(3) . . ?
C57 N13 Zn2 106.8(4) . . ?
C65 N14 C66 118.8(5) . . ?
C65 N14 Zn2 126.0(4) . . ?
C66 N14 Zn2 114.2(4) . . ?
N7 Zn1 N3 154.3(2) . . ?
N7 Zn1 N2 112.0(2) . . ?
N3 Zn1 N2 85.1(2) . . ?
N7 Zn1 N1 101.8(2) . . ?
N3 Zn1 N1 100.2(2) . . ?
N2 Zn1 N1 78.9(3) . . ?
N7 Zn1 N6 78.4(2) . . ?
N3 Zn1 N6 81.3(2) . . ?
N2 Zn1 N6 94.6(3) . . ?
N1 Zn1 N6 173.1(2) . . ?
N7 Zn1 N4 90.12(16) . . ?
N3 Zn1 N4 76.60(19) . . ?
N2 Zn1 N4 156.9(2) . . ?
N1 Zn1 N4 90.6(2) . . ?
N6 Zn1 N4 96.24(18) . . ?
N14 Zn2 N10 155.6(2) . . ?
N14 Zn2 N9 108.3(2) . . ?
N10 Zn2 N9 85.3(2) . . ?
N14 Zn2 N8 102.17(19) . . ?
N10 Zn2 N8 100.5(2) . . ?
N9 Zn2 N8 77.9(2) . . ?
N14 Zn2 N13 78.45(18) . . ?
N10 Zn2 N13 80.5(2) . . ?
N9 Zn2 N13 93.5(2) . . ?
N8 Zn2 N13 171.2(2) . . ?
N14 Zn2 N11 92.58(18) . . ?
N10 Zn2 N11 77.9(2) . . ?
N9 Zn2 N11 158.0(2) . . ?
N8 Zn2 N11 91.15(18) . . ?
N13 Zn2 N11 97.59(19) . . ?
O4 Cl1 O2 109.4(7) . . ?
O2A Cl1 O1A 110.6(6) . . ?
O3A Cl1 O1A 110.0(6) . . ?
O4 Cl1 O3 113.2(6) . . ?
O2 Cl1 O3 110.7(7) . . ?
O2A Cl1 O4A 109.6(6) . . ?
O3A Cl1 O4A 108.4(6) . . ?
O1A Cl1 O4A 107.9(6) . . ?
O4 Cl1 O1 109.3(6) . . ?
O2 Cl1 O1 107.8(7) . . ?
O3 Cl1 O1 106.2(5) . . ?
O7 Cl2 O8 114.7(6) . . ?
O7 Cl2 O5 114.5(5) . . ?
O8 Cl2 O5 108.2(4) . . ?
O7 Cl2 O6 105.8(4) . . ?
O8 Cl2 O6 104.1(6) . . ?
O5 Cl2 O6 108.8(3) . . ?
O12 Cl3 O11 116.2(6) . . ?
O12 Cl3 O9 104.7(6) . . ?
O11 Cl3 O9 105.3(4) . . ?
O12 Cl3 O10 110.7(4) . . ?
O11 Cl3 O10 111.2(4) . . ?
O9 Cl3 O10 108.1(4) . . ?
O16 Cl4 O14 134.7(8) . . ?
O13A Cl4 O16A 114.1(6) . . ?
O13A Cl4 O15A 113.9(6) . . ?
O16A Cl4 O15A 110.6(6) . . ?
O16 Cl4 O13 116.9(8) . . ?
O14 Cl4 O13 97.6(6) . . ?
O16 Cl4 O15 104.8(7) . . ?
O14 Cl4 O15 97.9(7) . . ?
O13 Cl4 O15 98.1(6) . . ?
O13A Cl4 O14A 107.5(5) . . ?
O16A Cl4 O14A 105.5(5) . . ?
O15A Cl4 O14A 104.4(5) . . ?

loop_
_geom_bond_atom_site_label_1
_geom_bond_atom_site_label_2
_geom_bond_distance
_geom_bond_site_symmetry_2
_geom_bond_publ_flag
C1 N1 1.330(10) . ?
C1 C2 1.395(11) . ?
C2 C3 1.353(12) . ?
C3 C4 1.392(13) . ?
C4 C9 1.431(12) . ?
C4 C5 1.441(13) . ?
C5 C6 1.343(16) . ?
C6 C7 1.406(17) . ?
C7 C8 1.414(11) . ?
C8 N2 1.410(12) . ?
C8 C9 1.439(12) . ?
C9 N1 1.369(9) . ?
C10 N2 1.488(10) . ?
C10 C11 1.515(11) . ?
C11 N3 1.487(9) . ?
C12 N3 1.491(9) . ?
C12 C13 1.514(9) . ?
C13 N4 1.492(8) . ?
C14 C15 1.379(8) . ?
C14 N4 1.429(7) . ?
C14 C22 1.434(8) . ?
C15 C16 1.403(9) . ?
C16 C17 1.364(9) . ?
C17 C18 1.391(9) . ?
C18 C19 1.409(9) . ?
C18 C22 1.419(8) . ?
C19 C20 1.360(10) . ?
C20 C21 1.418(9) . ?
C21 N5 1.304(8) . ?
C22 N5 1.383(8) . ?
C23 N3 1.489(10) . ?
C23 C24 1.545(11) . ?
C24 N6 1.488(8) . ?
C25 C26 1.360(10) . ?
C25 C33 1.409(9) . ?
C25 N6 1.442(9) . ?
C26 C27 1.399(11) . ?
C27 C28 1.347(10) . ?
C28 C29 1.432(9) . ?
C29 C30 1.398(9) . ?
C29 C33 1.421(9) . ?
C30 C31 1.371(9) . ?
C31 C32 1.405(8) . ?
C32 N7 1.327(7) . ?
C33 N7 1.357(7) . ?
C34 N8 1.318(8) . ?
C34 C35 1.409(9) . ?
C35 C36 1.352(9) . ?
C36 C37 1.370(10) . ?
C37 C38 1.409(9) . ?
C37 C42 1.423(9) . ?
C38 C39 1.327(11) . ?
C39 C40 1.394(11) . ?
C40 C41 1.393(10) . ?
C41 C42 1.392(10) . ?
C41 N9 1.473(9) . ?
C42 N8 1.379(8) . ?
C43 N9 1.469(10) . ?
C43 C44 1.531(12) . ?
C44 N10 1.489(10) . ?
C45 N10 1.471(10) . ?
C45 C46 1.517(10) . ?
C46 N11 1.482(8) . ?
C47 C48 1.380(8) . ?
C47 N11 1.419(8) . ?
C47 C55 1.440(8) . ?
C48 C49 1.392(9) . ?
C49 C50 1.360(9) . ?
C50 C51 1.424(8) . ?
C51 C55 1.403(9) . ?
C51 C52 1.415(8) . ?
C52 C53 1.363(9) . ?
C53 C54 1.383(9) . ?
C54 N12 1.313(8) . ?
C55 N12 1.374(7) . ?
C56 N10 1.484(9) . ?
C56 C57 1.533(10) . ?
C57 N13 1.489(8) . ?
C58 C59 1.352(8) . ?
C58 C66 1.410(8) . ?
C58 N13 1.452(8) . ?
C59 C60 1.416(9) . ?
C60 C61 1.364(8) . ?
C61 C62 1.412(8) . ?
C62 C63 1.409(8) . ?
C62 C66 1.420(8) . ?
C63 C64 1.362(8) . ?
C64 C65 1.392(8) . ?
C65 N14 1.328(7) . ?
C66 N14 1.378(7) . ?
N1 Zn1 2.188(7) . ?
N2 Zn1 2.178(6) . ?
N3 Zn1 2.134(6) . ?
N4 Zn1 2.517(5) . ?
N6 Zn1 2.218(6) . ?
N7 Zn1 2.061(5) . ?
N8 Zn2 2.201(5) . ?
N9 Zn2 2.177(6) . ?
N10 Zn2 2.155(5) . ?
N11 Zn2 2.435(5) . ?
N13 Zn2 2.230(5) . ?
N14 Zn2 2.069(5) . ?
Cl1 O4 1.421(5) . ?
Cl1 O2A 1.432(5) . ?
Cl1 O2 1.433(6) . ?
Cl1 O3A 1.435(5) . ?
Cl1 O1A 1.436(5) . ?
Cl1 O3 1.437(5) . ?
Cl1 O4A 1.447(6) . ?
Cl1 O1 1.460(5) . ?
O1 O1A 0.881(14) . ?
O1 O3A 1.771(13) . ?
O3 O3A 0.763(13) . ?
O4 O4A 0.652(18) . ?
Cl2 O7 1.403(5) . ?
Cl2 O8 1.408(5) . ?
Cl2 O5 1.416(4) . ?
Cl2 O6 1.437(4) . ?
Cl3 O12 1.402(5) . ?
Cl3 O11 1.411(4) . ?
Cl3 O9 1.430(5) . ?
Cl3 O10 1.439(4) . ?
Cl4 O16 1.382(6) . ?
Cl4 O13A 1.401(5) . ?
Cl4 O14 1.410(6) . ?
Cl4 O16A 1.429(5) . ?
Cl4 O15A 1.436(5) . ?
Cl4 O13 1.457(5) . ?
Cl4 O15 1.464(6) . ?
Cl4 O14A 1.496(5) . ?
